data_9009778
loop_
_publ_author_name
'Dinnebier, R. E.'
'Ibberson, R. M.'
'Ehrenberg, H.'
'Jansen, M.'

_publ_section_title
;The crystal structures of the binary valence compound Bi3BiO7 and isotypic
 Bi3SbO7 as determined by high resolution X-ray and neutron powder diffraction
;
_journal_name_full 'Journal of Solid State Chemistry'
_journal_page_first 332
_journal_page_last 339
_journal_paper_doi 10.1006/jssc.2001.9427
_journal_volume 163
_journal_year 2002
_chemical_formula_structural Bi3SbO7
_chemical_formula_sum 'Bi3 O7 Sb'
_space_group_IT_number 2
_symmetry_space_group_name_Hall '-P 1'
_symmetry_space_group_name_H-M 'P -1'
_cell_angle_alpha 73.388
_cell_angle_beta 89.225
_cell_angle_gamma 76.190
_cell_length_a 6.6044
_cell_length_b 7.0146
_cell_length_c 7.6048
_cell_formula_units_Z 2
_cell_volume 327.278
_database_code_amcsd 0014021
_exptl_crystal_density_diffrn 8.734
_cod_original_formula_sum 'Bi3 Sb O7'
_cod_database_code 9009778
_amcsd_formula_title Bi3SbO7

loop_
_space_group_symop_operation_xyz
x,y,z
-x,-y,-z

loop_
_atom_site_label
_atom_site_fract_x
_atom_site_fract_y
_atom_site_fract_z
_atom_site_U_iso_or_equiv
Bi1 0.73970 0.46120 0.63200 0.01400
Bi2 0.26180 0.49800 -0.12400 0.01300
Sb3 0.00000 0.00000 0.00000 0.00100
Bi4 0.48990 0.00750 0.25430 0.01300
Sb5 0.00000 0.00000 0.50000 0.01400
O1 0.12000 0.70400 0.03600 0.01400
O2 0.88700 0.29500 0.38200 0.00700
O3 0.08900 -0.06500 0.26900 0.00800
O4 0.52700 0.66100 0.36500 ?
O5 0.27100 0.05200 0.52400 0.01400
O6 0.27400 0.04700 -0.05800 0.01100
O7 0.46900 0.37400 0.18700 0.00900

loop_
_cod_related_entry_id
_cod_related_entry_database
_cod_related_entry_code
1 AMCSD 0014021
